data_4310999
loop_
_publ_author_name
'Christian Serre'
'Norbert Stock'
'Thomas Bein'
'G\'erard F\'erey'

_publ_contact_author 'SERRE Christian'
_publ_contact_author_email serre@chimie.uvsq.fr
_publ_section_title
;
 Synthesis and Characterization of a New Three-Dimensional Lanthanide
 Carboxyphosphonate: Ln4(H2O)7[O2C-C5H10N-CH2-PO3]4(H2O)5
;
_journal_name_full 'Inorganic Chemistry'
_journal_page_first 3159
_journal_page_last 3163
_journal_paper_doi 10.1021/ic035363p
_journal_volume 43
_journal_year 2004
_chemical_formula_sum 'C112 H80 N16 O128 P16 Pr16'
_chemical_formula_weight 6448
_chemical_name_common MIL84
_chemical_name_systematic
;
 ?
;
_space_group_IT_number 9
_symmetry_Int_Tables_number 9
_symmetry_space_group_name_Hall 'C -2yc'
_symmetry_space_group_name_H-M 'C 1 c 1'
_atom_sites_solution_hydrogens geom
_atom_sites_solution_primary direct
_atom_sites_solution_secondary difmap
_audit_creation_date 2003-11-14T12:49:10-00:00
_audit_creation_method 'WinGX routine CIF_UPDATE'
_cell_angle_alpha 90
_cell_angle_beta 105.63
_cell_angle_gamma 90
_cell_formula_units_Z 1
_cell_length_a 23.4805(10)
_cell_length_b 10.1588(10)
_cell_length_c 23.0055(10)
_cell_measurement_temperature 293(2)
_cell_volume 5284.7(6)
_computing_structure_refinement 'SHELXL-97 (Sheldrick, 1997)'
_computing_structure_solution 'Shelxs 97'
_diffrn_ambient_temperature 293(2)
_diffrn_measured_fraction_theta_full 0.472
_diffrn_measured_fraction_theta_max 0.472
_diffrn_measurement_device 'Enraf-Nonius Kappa CCD equipped with a rotating anode'
_diffrn_radiation_monochromator graphite
_diffrn_radiation_type MoK\a
_diffrn_radiation_wavelength 0.71073
_diffrn_reflns_av_R_equivalents 0.0674
_diffrn_reflns_av_unetI/netI 0.0854
_diffrn_reflns_limit_h_max 10
_diffrn_reflns_limit_h_min -10
_diffrn_reflns_limit_k_max 12
_diffrn_reflns_limit_k_min -13
_diffrn_reflns_limit_l_max 28
_diffrn_reflns_limit_l_min -29
_diffrn_reflns_number 16414
_diffrn_reflns_theta_full 27.39
_diffrn_reflns_theta_max 27.39
_diffrn_reflns_theta_min 3.29
_diffrn_source 'Mo source'
_exptl_absorpt_coefficient_mu 3.837
_exptl_crystal_colour 'light green'
_exptl_crystal_density_diffrn 'not measured'
_exptl_crystal_density_meas 2.05
_exptl_crystal_density_method 'not measured'
_exptl_crystal_description 'rod-like shape'
_exptl_crystal_F_000 3072
_exptl_crystal_size_max 0.200
_exptl_crystal_size_mid 0.025
_exptl_crystal_size_min 0.020
_refine_diff_density_max 0.701
_refine_diff_density_min -0.776
_refine_diff_density_rms 0.154
_refine_ls_abs_structure_details 'Flack H D (1983), Acta Cryst. A39, 876-881'
_refine_ls_abs_structure_Flack 0.42(2)
_refine_ls_extinction_coef 0.00035(4)
_refine_ls_extinction_expression Fc^*^=kFc[1+0.001xFc^2^\l^3^/sin(2\q)]^-1/4^
_refine_ls_extinction_method SHELXL
_refine_ls_goodness_of_fit_ref 1.127
_refine_ls_hydrogen_treatment mixed
_refine_ls_matrix_type full
_refine_ls_number_parameters 314
_refine_ls_number_reflns 5497
_refine_ls_number_restraints 2
_refine_ls_restrained_S_all 1.127
_refine_ls_R_factor_all 0.0681
_refine_ls_R_factor_gt 0.0476
_refine_ls_shift/su_max 0.01
_refine_ls_shift/su_mean 0.001
_refine_ls_structure_factor_coef Fsqd
_refine_ls_weighting_details 'calc w=1/[\s^2^(Fo^2^)+(0.0221P)^2^+38.3989P] where P=(Fo^2^+2Fc^2^)/3'
_refine_ls_weighting_scheme calc
_refine_ls_wR_factor_gt 0.0913
_refine_ls_wR_factor_ref 0.0983
_reflns_number_gt 4599
_reflns_number_total 5497
_reflns_threshold_expression >2sigma(I)
_cod_data_source_file ic035363psi20031125_045407.cif
_cod_data_source_block compound(1)-Cc
_cod_original_cell_volume 5284.6(6)
_cod_database_code 4310999

loop_
_symmetry_equiv_pos_as_xyz
'x, y, z'
'x, -y, z+1/2'
'x+1/2, y+1/2, z'
'x+1/2, -y+1/2, z+1/2'

loop_
_atom_site_label
_atom_site_type_symbol
_atom_site_fract_x
_atom_site_fract_y
_atom_site_fract_z
_atom_site_U_iso_or_equiv
_atom_site_adp_type
_atom_site_occupancy
_atom_site_symmetry_multiplicity
_atom_site_calc_flag
_atom_site_refinement_flags
_atom_site_disorder_assembly
_atom_site_disorder_group
Pr1 Pr 0.18171(5) 0.20446(7) 0.27436(3) 0.0153(5) Uani 1 1 d . . .
Pr2 Pr 0.08275(5) -0.77137(7) 0.39966(3) 0.0153(5) Uani 1 1 d . . .
Pr3 Pr 0.19521(6) -0.18889(8) 0.30304(3) 0.0187(6) Uani 1 1 d . . .
Pr4 Pr 0.06402(5) -0.37714(7) 0.35958(3) 0.0169(5) Uani 1 1 d . . .
P1 P 0.0699(3) -0.0477(4) 0.28624(16) 0.0158(9) Uiso 1 1 d . . .
P2 P 0.1920(3) -0.5167(4) 0.37944(16) 0.0176(9) Uiso 1 1 d . . .
P3 P 0.2224(3) 0.0391(4) 0.39886(15) 0.0164(9) Uiso 1 1 d . . .
P4 P 0.0447(3) -0.6147(4) 0.27087(15) 0.0158(9) Uiso 1 1 d . . .
O1 O 0.1250(6) 0.0018(8) 0.2690(3) 0.013(2) Uiso 1 1 d . . .
O2 O 0.0840(7) -0.1946(9) 0.3031(4) 0.017(3) Uiso 1 1 d . . .
O3 O 0.1769(7) -0.3755(9) 0.3581(4) 0.016(3) Uiso 1 1 d . . .
O4 O 0.0732(7) -0.4823(9) 0.2661(4) 0.018(2) Uiso 1 1 d . . .
O5 O 0.1357(7) -0.5668(9) 0.3987(4) 0.018(2) Uiso 1 1 d . . .
O6 O 0.2085(6) -0.6004(9) 0.3322(4) 0.017(2) Uiso 1 1 d . . .
O7 O 0.1763(7) 0.1504(10) 0.3902(4) 0.023(3) Uiso 1 1 d . . .
O8 O 0.2490(6) 0.0438(9) 0.3442(4) 0.017(2) Uiso 1 1 d . . .
O9 O 0.1955(6) -0.0983(9) 0.4017(4) 0.020(2) Uiso 1 1 d . . .
O10 O 0.0167(7) -0.6058(9) 0.3248(4) 0.020(3) Uiso 1 1 d . . .
O11 O 0.2148(7) 0.0435(12) 0.2117(5) 0.039(3) Uiso 1 1 d . . .
O12 O 0.0469(8) -0.9342(10) 0.4721(4) 0.029(3) Uiso 1 1 d . . .
O13 O 0.0136(7) -0.4379(11) 0.4301(5) 0.041(3) Uiso 1 1 d . . .
O14 O 0.0538(6) 0.0263(9) 0.3364(4) 0.021(3) Uiso 1 1 d . . .
O15 O 0.0845(6) -0.7324(9) 0.2808(4) 0.020(3) Uiso 1 1 d . . .
O16 O -0.0189(7) -0.8277(9) 0.4001(4) 0.025(3) Uiso 1 1 d . . .
O17 O 0.1579(7) -0.7752(9) 0.5030(4) 0.024(3) Uiso 1 1 d . . .
O18 O 0.0501(7) -0.6300(11) 0.4714(5) 0.040(3) Uiso 1 1 d . . .
O19 O 0.2132(8) 0.4564(11) 0.1672(5) 0.044(3) Uiso 1 1 d . . .
O20 O 0.2510(8) -0.1536(12) 0.2319(5) 0.045(4) Uiso 1 1 d . . .
O21 O -0.0366(7) -0.3297(10) 0.2884(5) 0.036(3) Uiso 1 1 d . . .
O22 O 0.2607(7) 0.3073(10) 0.2357(5) 0.036(3) Uiso 1 1 d . . .
O23 O 0.1232(7) 0.2870(10) 0.1695(4) 0.032(3) Uiso 1 1 d . . .
O24 O 0.1522(7) -0.3635(10) 0.2222(5) 0.035(3) Uiso 1 1 d . . .
O25 O 0.2938(7) -0.2756(10) 0.3505(5) 0.035(3) Uiso 1 1 d . . .
O26 O 0.1298(7) -0.2703(11) 0.4574(5) 0.044(3) Uiso 1 1 d . . .
O27 O 0.0228(8) -0.1754(11) 0.3968(5) 0.040(3) Uiso 1 1 d . . .
O28 O 0.1705(8) -0.4727(12) 0.5419(6) 0.057(4) Uiso 1 1 d . . .
O29 O 0.0684(8) 0.0317(12) 0.0937(5) 0.055(4) Uiso 1 1 d . . .
O30 O 0.1292(8) -0.1929(12) 0.1126(5) 0.056(4) Uiso 1 1 d . . .
O31 O 0.3883(16) -0.191(2) 0.3149(11) 0.041(7) Uiso 0.5 1 d P . .
O32 O -0.104(2) -0.651(4) 0.3484(19) 0.109(15) Uiso 0.5 1 d P . .
O33 O -0.1488(11) -0.3761(19) 0.3062(9) 0.111(7) Uiso 1 1 d . . .
N1 N -0.0508(9) -0.0833(11) 0.2231(5) 0.017(3) Uiso 1 1 d . . .
N2 N 0.3080(9) -0.4667(12) 0.4397(5) 0.023(3) Uiso 1 1 d . . .
N3 N 0.2626(8) 0.0780(11) 0.5222(5) 0.018(3) Uiso 1 1 d . . .
N4 N 0.0095(7) -0.6064(10) 0.1471(5) 0.016(3) Uiso 1 1 d . . .
C1 C 0.0071(11) -0.0443(13) 0.2176(6) 0.015(3) Uiso 1 1 d . . .
C2 C 0.3197(12) 0.4386(15) 0.1911(6) 0.025(4) Uiso 1 1 d . . .
H2 H 0.3134 0.5136 0.1633 0.029 Uiso 1 1 calc R . .
C3 C -0.0870(11) -0.1224(14) 0.1635(6) 0.025(4) Uiso 1 1 d . . .
H3 H -0.0741 -0.12 0.1286 0.03 Uiso 1 1 calc R . .
C4 C -0.1488(12) -0.1680(17) 0.1651(7) 0.036(5) Uiso 1 1 d . . .
H4 H -0.1649 -0.2499 0.152 0.043 Uiso 1 1 calc R . .
C5 C -0.0770(13) 0.0221(16) 0.2467(6) 0.029(4) Uiso 1 1 d . . .
H5 H -0.0592 0.1033 0.258 0.034 Uiso 1 1 calc R . .
C6 C -0.1381(13) -0.0158(17) 0.2512(8) 0.040(5) Uiso 1 1 d . . .
H6 H -0.1491 -0.0119 0.2871 0.048 Uiso 1 1 calc R . .
C7 C 0.2595(13) 0.3976(16) 0.1982(7) 0.032(4) Uiso 1 1 d . . .
C8 C 0.2505(12) -0.5120(16) 0.4499(7) 0.031(4) Uiso 1 1 d . . .
C9 C -0.0612(10) -0.9633(14) 0.4643(6) 0.019(4) Uiso 1 1 d . . .
H9 H -0.0466 -1.0266 0.4971 0.023 Uiso 1 1 calc R . .
C10 C 0.3466(11) -0.5825(15) 0.4238(6) 0.027(4) Uiso 1 1 d . . .
H10 H 0.3363 -0.671 0.4232 0.032 Uiso 1 1 calc R . .
C11 C 0.3998(11) -0.5347(14) 0.4101(7) 0.022(4) Uiso 1 1 d . . .
H11 H 0.4087 -0.5461 0.3734 0.026 Uiso 1 1 calc R . .
C12 C 0.3496(11) -0.4036(15) 0.4961(7) 0.033(4) Uiso 1 1 d . . .
H12 H 0.3403 -0.3963 0.5328 0.039 Uiso 1 1 calc R . .
C13 C -0.0938(12) -0.8552(18) 0.4861(7) 0.037(5) Uiso 1 1 d . . .
H13 H -0.0803 -0.7689 0.4926 0.044 Uiso 1 1 calc R . .
C14 C -0.0073(12) -0.9042(16) 0.4450(7) 0.029(4) Uiso 1 1 d . . .
C15 C 0.2850(10) 0.0709(14) 0.4666(6) 0.019(4) Uiso 1 1 d . . .
C16 C 0.2720(10) -0.0366(13) 0.1507(6) 0.018(4) Uiso 1 1 d . . .
H16 H 0.3102 0.0069 0.1676 0.022 Uiso 1 1 calc R . .
C17 C 0.3064(10) 0.1495(13) 0.5705(6) 0.022(4) Uiso 1 1 d . . .
H17 H 0.3429 0.1791 0.5671 0.026 Uiso 1 1 calc R . .
C18 C 0.2847(9) -0.1675(13) 0.1243(6) 0.018(3) Uiso 1 1 d . . .
H18 H 0.2793 -0.2492 0.1403 0.021 Uiso 1 1 calc R . .
C19 C 0.2608(10) -0.0527(14) 0.5456(6) 0.023(4) Uiso 1 1 d . . .
H19 H 0.2732 -0.128 0.5295 0.028 Uiso 1 1 calc R . .
C20 C 0.2361(11) -0.0516(14) 0.5996(6) 0.026(4) Uiso 1 1 d . . .
H20 H 0.2028 -0.0989 0.6017 0.031 Uiso 1 1 calc R . .
C21 C 0.2416(11) -0.0492(16) 0.2026(7) 0.026(4) Uiso 1 1 d . . .
C22 C -0.0134(11) -0.6364(15) 0.2006(6) 0.025(4) Uiso 1 1 d . . .
C23 C -0.0035(11) -0.4925(14) 0.5241(6) 0.025(4) Uiso 1 1 d . . .
H23 H -0.0454 -0.5167 0.5122 0.03 Uiso 1 1 calc R . .
C24 C 0.0021(10) -0.3453(14) 0.5394(6) 0.021(4) Uiso 1 1 d . . .
H24 H 0.0182 -0.283 0.5188 0.025 Uiso 1 1 calc R . .
C25 C -0.0226(10) -0.6855(13) 0.0938(6) 0.018(4) Uiso 1 1 d . . .
H25 H -0.0529 -0.7446 0.0933 0.021 Uiso 1 1 calc R . .
C26 C -0.0029(10) -0.4667(14) 0.1304(6) 0.020(4) Uiso 1 1 d . . .
H26 H -0.0254 -0.4104 0.1472 0.023 Uiso 1 1 calc R . .
C27 C 0.0281(9) -0.4273(13) 0.0790(5) 0.018(3) Uiso 1 1 d . . .
H27 H 0.059 -0.3679 0.0821 0.021 Uiso 1 1 calc R . .
C28 C 0.0242(11) -0.5264(14) 0.4714(6) 0.022(4) Uiso 1 1 d . . .

loop_
_atom_site_aniso_label
_atom_site_aniso_U_11
_atom_site_aniso_U_22
_atom_site_aniso_U_33
_atom_site_aniso_U_23
_atom_site_aniso_U_13
_atom_site_aniso_U_12
Pr1 0.0155(16) 0.0142(4) 0.0183(4) 0.0004(3) 0.0081(5) 0.0001(6)
Pr2 0.0163(15) 0.0131(4) 0.0178(4) 0.0003(3) 0.0065(5) -0.0007(6)
Pr3 0.0219(17) 0.0137(4) 0.0237(4) 0.0008(3) 0.0115(5) 0.0003(6)
Pr4 0.0197(16) 0.0137(4) 0.0194(4) 0.0003(3) 0.0087(5) 0.0007(6)

loop_
_atom_type_symbol
_atom_type_description
_atom_type_scat_dispersion_real
_atom_type_scat_dispersion_imag
_atom_type_scat_source
O O 0.0106 0.006 'International Tables Vol C Tables 4.2.6.8 and 6.1.1.4'
N N 0.0061 0.0033 'International Tables Vol C Tables 4.2.6.8 and 6.1.1.4'
C C 0.0033 0.0016 'International Tables Vol C Tables 4.2.6.8 and 6.1.1.4'
P P 0.1023 0.0942 'International Tables Vol C Tables 4.2.6.8 and 6.1.1.4'
Pr Pr -0.218 2.8214 'International Tables Vol C Tables 4.2.6.8 and 6.1.1.4'
H H 0 0 'International Tables Vol C Tables 4.2.6.8 and 6.1.1.4'

loop_
_geom_angle_atom_site_label_1
_geom_angle_atom_site_label_2
_geom_angle_atom_site_label_3
_geom_angle
_geom_angle_site_symmetry_1
_geom_angle_site_symmetry_3
_geom_angle_publ_flag
O6 Pr1 O15 81.7(4) 1_565 1_565 ?
O6 Pr1 O1 142.3(4) 1_565 . ?
O15 Pr1 O1 73.4(4) 1_565 . ?
O6 Pr1 O11 144.2(5) 1_565 . ?
O15 Pr1 O11 132.2(4) 1_565 . ?
O1 Pr1 O11 70.2(5) . . ?
O6 Pr1 O22 75.0(4) 1_565 . ?
O15 Pr1 O22 135.9(4) 1_565 . ?
O1 Pr1 O22 141.7(4) . . ?
O11 Pr1 O22 71.6(4) . . ?
O6 Pr1 O8 99.0(3) 1_565 . ?
O15 Pr1 O8 124.9(4) 1_565 . ?
O1 Pr1 O8 74.1(4) . . ?
O11 Pr1 O8 72.4(4) . . ?
O22 Pr1 O8 95.7(4) . . ?
O6 Pr1 O23 104.3(3) 1_565 . ?
O15 Pr1 O23 72.3(4) 1_565 . ?
O1 Pr1 O23 94.7(3) . . ?
O11 Pr1 O23 80.7(4) . . ?
O22 Pr1 O23 77.8(5) . . ?
O8 Pr1 O23 153.1(4) . . ?
O6 Pr1 O7 72.5(3) 1_565 . ?
O15 Pr1 O7 72.7(4) 1_565 . ?
O1 Pr1 O7 73.4(3) . . ?
O11 Pr1 O7 122.8(3) . . ?
O22 Pr1 O7 131.4(4) . . ?
O8 Pr1 O7 55.9(4) . . ?
O23 Pr1 O7 145.0(5) . . ?
O6 Pr1 P3 88.1(2) 1_565 . ?
O15 Pr1 P3 98.2(2) 1_565 . ?
O1 Pr1 P3 68.5(2) . . ?
O11 Pr1 P3 96.3(3) . . ?
O22 Pr1 P3 117.6(3) . . ?
O8 Pr1 P3 27.9(3) . . ?
O23 Pr1 P3 162.7(3) . . ?
O7 Pr1 P3 28.4(3) . . ?
O6 Pr1 Pr3 137.3(2) 1_565 . ?
O15 Pr1 Pr3 106.6(2) 1_565 . ?
O1 Pr1 Pr3 36.1(3) . . ?
O11 Pr1 Pr3 54.0(3) . . ?
O22 Pr1 Pr3 116.0(3) . . ?
O8 Pr1 Pr3 41.4(2) . . ?
O23 Pr1 Pr3 118.2(2) . . ?
O7 Pr1 Pr3 70.6(2) . . ?
P3 Pr1 Pr3 49.58(7) . . ?
O7 Pr2 O5 78.4(4) 1_545 . ?
O7 Pr2 O16 146.8(3) 1_545 . ?
O5 Pr2 O16 134.5(4) . . ?
O7 Pr2 O18 135.4(4) 1_545 . ?
O5 Pr2 O18 76.0(4) . . ?
O16 Pr2 O18 69.8(4) . . ?
O7 Pr2 O14 77.7(4) 1_545 1_545 ?
O5 Pr2 O14 139.3(4) . 1_545 ?
O16 Pr2 O14 72.5(4) . 1_545 ?
O18 Pr2 O14 141.6(5) . 1_545 ?
O7 Pr2 O17 70.1(4) 1_545 . ?
O5 Pr2 O17 78.1(3) . . ?
O16 Pr2 O17 114.9(4) . . ?
O18 Pr2 O17 69.2(4) . . ?
O14 Pr2 O17 122.7(3) 1_545 . ?
O7 Pr2 O10 123.4(4) 1_545 . ?
O5 Pr2 O10 69.8(4) . . ?
O16 Pr2 O10 75.3(4) . . ?
O18 Pr2 O10 80.1(4) . . ?
O14 Pr2 O10 97.2(3) 1_545 . ?
O17 Pr2 O10 140.0(3) . . ?
O7 Pr2 O12 107.7(4) 1_545 . ?
O5 Pr2 O12 142.5(3) . . ?
O16 Pr2 O12 51.5(4) . . ?
O18 Pr2 O12 74.5(4) . . ?
O14 Pr2 O12 76.7(3) 1_545 . ?
O17 Pr2 O12 70.1(4) . . ?
O10 Pr2 O12 126.1(5) . . ?
O7 Pr2 O15 72.6(4) 1_545 . ?
O5 Pr2 O15 74.0(3) . . ?
O16 Pr2 O15 108.0(4) . . ?
O18 Pr2 O15 131.9(3) . . ?
O14 Pr2 O15 67.6(3) 1_545 . ?
O17 Pr2 O15 136.9(4) . . ?
O10 Pr2 O15 54.5(4) . . ?
O12 Pr2 O15 143.4(3) . . ?
O7 Pr2 C14 130.3(5) 1_545 . ?
O5 Pr2 C14 145.0(5) . . ?
O16 Pr2 C14 25.3(4) . . ?
O18 Pr2 C14 69.2(5) . . ?
O14 Pr2 C14 73.7(4) 1_545 . ?
O17 Pr2 C14 92.6(5) . . ?
O10 Pr2 C14 100.1(5) . . ?
O12 Pr2 C14 26.2(4) . . ?
O15 Pr2 C14 128.4(4) . . ?
O7 Pr2 P4 96.5(2) 1_545 . ?
O5 Pr2 P4 65.8(2) . . ?
O16 Pr2 P4 95.1(2) . . ?
O18 Pr2 P4 105.4(3) . . ?
O14 Pr2 P4 84.7(2) 1_545 . ?
O17 Pr2 P4 143.5(3) . . ?
O10 Pr2 P4 27.9(3) . . ?
O12 Pr2 P4 145.2(3) . . ?
O15 Pr2 P4 27.2(3) . . ?
C14 Pr2 P4 120.0(4) . . ?
O7 Pr2 Pr4 110.3(3) 1_545 . ?
O5 Pr2 Pr4 35.5(3) . . ?
O16 Pr2 Pr4 100.5(2) . . ?
O18 Pr2 Pr4 63.1(3) . . ?
O14 Pr2 Pr4 132.4(2) 1_545 . ?
O17 Pr2 Pr4 103.3(2) . . ?
O10 Pr2 Pr4 38.0(2) . . ?
O12 Pr2 Pr4 136.0(3) . . ?
O15 Pr2 Pr4 70.7(2) . . ?
C14 Pr2 Pr4 119.1(4) . . ?
P4 Pr2 Pr4 48.31(7) . . ?
O3 Pr3 O20 134.1(4) . . ?
O3 Pr3 O25 76.1(5) . . ?
O20 Pr3 O25 74.4(5) . . ?
O3 Pr3 O9 76.2(3) . . ?
O20 Pr3 O9 135.7(4) . . ?
O25 Pr3 O9 87.4(4) . . ?
O3 Pr3 O1 125.4(5) . . ?
O20 Pr3 O1 96.0(4) . . ?
O25 Pr3 O1 151.1(4) . . ?
O9 Pr3 O1 80.7(3) . . ?
O3 Pr3 O24 75.2(3) . . ?
O20 Pr3 O24 77.8(4) . . ?
O25 Pr3 O24 102.4(4) . . ?
O9 Pr3 O24 146.4(4) . . ?
O1 Pr3 O24 102.0(4) . . ?
O3 Pr3 O2 70.0(4) . . ?
O20 Pr3 O2 137.6(4) . . ?
O25 Pr3 O2 145.0(4) . . ?
O9 Pr3 O2 76.2(4) . . ?
O1 Pr3 O2 56.5(4) . . ?
O24 Pr3 O2 77.7(4) . . ?
O3 Pr3 O8 129.7(3) . . ?
O20 Pr3 O8 79.6(4) . . ?
O25 Pr3 O8 82.1(4) . . ?
O9 Pr3 O8 57.8(4) . . ?
O1 Pr3 O8 69.2(4) . . ?
O24 Pr3 O8 154.7(3) . . ?
O2 Pr3 O8 112.8(4) . . ?
O3 Pr3 P3 104.2(2) . . ?
O20 Pr3 P3 109.0(3) . . ?
O25 Pr3 P3 87.9(3) . . ?
O9 Pr3 P3 28.7(3) . . ?
O1 Pr3 P3 69.2(2) . . ?
O24 Pr3 P3 169.0(4) . . ?
O2 Pr3 P3 91.7(2) . . ?
O8 Pr3 P3 29.5(3) . . ?
O3 Pr3 P1 97.4(4) . . ?
O20 Pr3 P1 120.5(3) . . ?
O25 Pr3 P1 160.9(3) . . ?
O9 Pr3 P1 73.5(3) . . ?
O1 Pr3 P1 28.1(3) . . ?
O24 Pr3 P1 93.0(4) . . ?
O2 Pr3 P1 28.8(2) . . ?
O8 Pr3 P1 88.7(3) . . ?
P3 Pr3 P1 76.15(13) . . ?
O3 Pr3 Pr1 148.7(3) . . ?
O20 Pr3 Pr1 76.9(3) . . ?
O25 Pr3 Pr1 116.9(3) . . ?
O9 Pr3 Pr1 76.1(2) . . ?
O1 Pr3 Pr1 34.6(3) . . ?
O24 Pr3 Pr1 124.4(2) . . ?
O2 Pr3 Pr1 89.3(2) . . ?
O8 Pr3 Pr1 37.8(2) . . ?
P3 Pr3 Pr1 51.61(7) . . ?
P1 Pr3 Pr1 60.60(9) . . ?
O3 Pr3 Pr4 37.4(4) . . ?
O20 Pr3 Pr4 151.9(3) . . ?
O25 Pr3 Pr4 113.0(3) . . ?
O9 Pr3 Pr4 72.4(3) . . ?
O1 Pr3 Pr4 88.5(3) . . ?
O24 Pr3 Pr4 74.1(3) . . ?
O2 Pr3 Pr4 32.6(2) . . ?
O8 Pr3 Pr4 127.5(3) . . ?
P3 Pr3 Pr4 98.52(12) . . ?
P1 Pr3 Pr4 60.35(9) . . ?
Pr1 Pr3 Pr4 118.48(4) . . ?
O13 Pr4 O2 142.8(4) . . ?
O13 Pr4 O4 132.3(4) . . ?
O2 Pr4 O4 77.6(3) . . ?
O13 Pr4 O27 70.4(4) . . ?
O2 Pr4 O27 72.6(4) . . ?
O4 Pr4 O27 141.6(3) . . ?
O13 Pr4 O21 86.6(5) . . ?
O2 Pr4 O21 77.6(5) . . ?
O4 Pr4 O21 78.7(4) . . ?
O27 Pr4 O21 71.8(4) . . ?
O13 Pr4 O5 88.0(5) . . ?
O2 Pr4 O5 124.8(5) . . ?
O4 Pr4 O5 77.1(3) . . ?
O27 Pr4 O5 140.5(3) . . ?
O21 Pr4 O5 141.4(3) . . ?
O13 Pr4 O26 78.6(5) . . ?
O2 Pr4 O26 89.4(4) . . ?
O4 Pr4 O26 140.0(5) . . ?
O27 Pr4 O26 63.7(5) . . ?
O21 Pr4 O26 135.5(4) . . ?
O5 Pr4 O26 80.1(4) . . ?
O13 Pr4 O10 74.0(4) . . ?
O2 Pr4 O10 131.1(3) . . ?
O4 Pr4 O10 58.4(4) . . ?
O27 Pr4 O10 131.3(5) . . ?
O21 Pr4 O10 74.0(4) . . ?
O5 Pr4 O10 67.8(4) . . ?
O26 Pr4 O10 138.0(3) . . ?
O13 Pr4 O3 134.8(4) . . ?
O2 Pr4 O3 69.2(4) . . ?
O4 Pr4 O3 70.7(4) . . ?
O27 Pr4 O3 118.4(4) . . ?
O21 Pr4 O3 138.6(4) . . ?
O5 Pr4 O3 56.3(4) . . ?
O26 Pr4 O3 69.3(4) . . ?
O10 Pr4 O3 110.2(4) . . ?
O13 Pr4 P4 103.8(3) . . ?
O2 Pr4 P4 105.1(2) . . ?
O4 Pr4 P4 28.7(3) . . ?
O27 Pr4 P4 148.6(4) . . ?
O21 Pr4 P4 77.1(3) . . ?
O5 Pr4 P4 67.2(2) . . ?
O26 Pr4 P4 147.0(3) . . ?
O10 Pr4 P4 29.9(3) . . ?
O3 Pr4 P4 88.1(2) . . ?
O13 Pr4 P2 114.3(4) . . ?
O2 Pr4 P2 96.1(4) . . ?
O4 Pr4 P2 68.7(3) . . ?
O27 Pr4 P2 137.4(4) . . ?
O21 Pr4 P2 147.4(3) . . ?
O5 Pr4 P2 28.8(3) . . ?
O26 Pr4 P2 75.4(4) . . ?
O10 Pr4 P2 87.5(3) . . ?
O3 Pr4 P2 27.8(2) . . ?
P4 Pr4 P2 73.71(13) . . ?
O13 Pr4 Pr2 68.3(3) . . ?
O2 Pr4 Pr2 148.9(3) . . ?
O4 Pr4 Pr2 75.1(2) . . ?
O27 Pr4 Pr2 138.3(3) . . ?
O21 Pr4 Pr2 110.8(2) . . ?
O5 Pr4 Pr2 33.4(3) . . ?
O26 Pr4 Pr2 102.1(3) . . ?
O10 Pr4 Pr2 37.9(2) . . ?
O3 Pr4 Pr2 87.8(2) . . ?
P4 Pr4 Pr2 51.63(7) . . ?
P2 Pr4 Pr2 60.17(9) . . ?
O14 P1 O1 115.9(7) . . ?
O14 P1 O2 111.6(6) . . ?
O1 P1 O2 103.9(8) . . ?
O14 P1 C1 109.8(9) . . ?
O1 P1 C1 107.8(8) . . ?
O2 P1 C1 107.4(6) . . ?
O14 P1 Pr3 122.9(5) . . ?
O1 P1 Pr3 50.8(4) . . ?
O2 P1 Pr3 54.0(6) . . ?
C1 P1 Pr3 127.4(7) . . ?
O6 P2 O3 112.4(6) . . ?
O6 P2 O5 114.5(7) . . ?
O3 P2 O5 104.6(8) . . ?
O6 P2 C8 112.1(9) . . ?
O3 P2 C8 108.4(7) . . ?
O5 P2 C8 104.2(9) . . ?
O6 P2 Pr4 123.6(5) . . ?
O3 P2 Pr4 54.4(6) . . ?
O5 P2 Pr4 50.9(4) . . ?
C8 P2 Pr4 124.2(8) . . ?
O7 P3 O9 113.0(8) . . ?
O7 P3 O8 107.1(6) . . ?
O9 P3 O8 108.7(6) . . ?
O7 P3 C15 110.5(7) . . ?
O9 P3 C15 111.2(6) . . ?
O8 P3 C15 105.9(8) . . ?
O7 P3 Pr3 116.6(4) . . ?
O9 P3 Pr3 49.7(4) . . ?
O8 P3 Pr3 60.2(4) . . ?
C15 P3 Pr3 132.9(6) . . ?
O7 P3 Pr1 58.3(4) . . ?
O9 P3 Pr1 118.8(4) . . ?
O8 P3 Pr1 49.6(4) . . ?
C15 P3 Pr1 129.0(5) . . ?
Pr3 P3 Pr1 78.81(8) . . ?
O15 P4 O4 116.6(9) . . ?
O15 P4 O10 107.8(6) . . ?
O4 P4 O10 107.2(6) . . ?
O15 P4 C22 109.0(7) . . ?
O4 P4 C22 106.4(7) . . ?
O10 P4 C22 109.8(9) . . ?
O15 P4 Pr4 123.0(4) . . ?
O4 P4 Pr4 51.1(4) . . ?
O10 P4 Pr4 56.7(4) . . ?
C22 P4 Pr4 128.1(6) . . ?
O15 P4 Pr2 57.7(4) . . ?
O4 P4 Pr2 118.5(4) . . ?
O10 P4 Pr2 51.4(4) . . ?
C22 P4 Pr2 134.4(6) . . ?
Pr4 P4 Pr2 80.06(8) . . ?
P1 O1 Pr1 138.6(6) . . ?
P1 O1 Pr3 101.1(5) . . ?
Pr1 O1 Pr3 109.3(5) . . ?
P1 O2 Pr4 145.4(9) . . ?
P1 O2 Pr3 97.2(7) . . ?
Pr4 O2 Pr3 111.2(5) . . ?
P2 O3 Pr3 149.2(9) . . ?
P2 O3 Pr4 97.8(7) . . ?
Pr3 O3 Pr4 109.6(4) . . ?
P4 O4 Pr4 100.2(6) . . ?
P2 O5 Pr2 138.2(6) . . ?
P2 O5 Pr4 100.3(5) . . ?
Pr2 O5 Pr4 111.0(6) . . ?
P2 O6 Pr1 142.4(9) . 1_545 ?
P3 O7 Pr2 149.2(8) . 1_565 ?
P3 O7 Pr1 93.3(6) . . ?
Pr2 O7 Pr1 107.7(4) 1_565 . ?
P3 O8 Pr1 102.5(7) . . ?
P3 O8 Pr3 90.3(5) . . ?
Pr1 O8 Pr3 100.8(4) . . ?
P3 O9 Pr3 101.6(5) . . ?
P4 O10 Pr2 100.7(6) . . ?
P4 O10 Pr4 93.4(6) . . ?
Pr2 O10 Pr4 104.1(4) . . ?
C21 O11 Pr1 155.2(11) . . ?
C14 O12 Pr2 89.3(11) . . ?
C28 O13 Pr4 131.8(15) . . ?
P1 O14 Pr2 140.2(8) . 1_565 ?
P4 O15 Pr1 139.9(8) . 1_545 ?
P4 O15 Pr2 95.1(5) . . ?
Pr1 O15 Pr2 106.8(4) 1_545 . ?
C14 O16 Pr2 98.7(14) . . ?
C28 O18 Pr2 138.8(10) . . ?
C21 O20 Pr3 116.8(15) . . ?
C7 O22 Pr1 132.1(17) . . ?
C5 N1 C1 109.9(15) . . ?
C5 N1 C3 111.3(16) . . ?
C1 N1 C3 108.3(15) . . ?
C8 N2 C12 112.9(14) . . ?
C8 N2 C10 113.7(14) . . ?
C12 N2 C10 103.4(15) . . ?
C19 N3 C17 104.9(11) . . ?
C19 N3 C15 109.0(12) . . ?
C17 N3 C15 109.1(16) . . ?
C26 N4 C25 106.5(10) . . ?
C26 N4 C22 108.6(12) . . ?
C25 N4 C22 110.7(14) . . ?
N1 C1 P1 118.0(10) . . ?
C4 C2 C7 114.2(16) 3 . ?
C4 C2 C6 107.7(19) 3 3 ?
C7 C2 C6 112.2(17) . 3 ?
N1 C3 C4 112.0(16) . . ?
C2 C4 C3 111.0(16) 3_445 . ?
N1 C5 C6 110.6(17) . . ?
C5 C6 C2 114.1(18) . 3_445 ?
O22 C7 O19 126(3) . . ?
O22 C7 C2 115(2) . . ?
O19 C7 C2 119.1(17) . . ?
N2 C8 P2 111.3(11) . . ?
C13 C9 C11 112.0(18) . 3_445 ?
C13 C9 C14 109.7(15) . . ?
C11 C9 C14 107.8(14) 3_445 . ?
C11 C10 N2 112.3(15) . . ?
C10 C11 C9 110.3(16) . 3 ?
C13 C12 N2 113.4(16) 3 . ?
C12 C13 C9 111.5(17) 3_445 . ?
O16 C14 O12 120(2) . . ?
O16 C14 C9 117(2) . . ?
O12 C14 C9 122.6(16) . . ?
O16 C14 Pr2 56.1(12) . . ?
O12 C14 Pr2 64.5(12) . . ?
C9 C14 Pr2 172.9(13) . . ?
N3 C15 P3 109.9(15) . . ?
C18 C16 C20 109.2(11) . 2_554 ?
C18 C16 C21 114.5(13) . . ?
C20 C16 C21 111.4(17) 2_554 . ?
C18 C17 N3 111.3(17) 2 . ?
C17 C18 C16 112.1(12) 2_554 . ?
N3 C19 C20 111.0(13) . . ?
C19 C20 C16 112.5(18) . 2 ?
O11 C21 O20 127(2) . . ?
O11 C21 C16 116.6(14) . . ?
O20 C21 C16 115.8(18) . . ?
N4 C22 P4 110.8(15) . . ?
C27 C23 C24 109.8(12) 2_545 . ?
C27 C23 C28 108.4(16) 2_545 . ?
C24 C23 C28 111.5(15) . . ?
C23 C24 C25 110.8(14) . 2_545 ?
N4 C25 C24 109.9(15) . 2_544 ?
N4 C26 C27 109.6(14) . . ?
C23 C27 C26 105.3(15) 2_544 . ?
O18 C28 O13 127.1(18) . . ?
O18 C28 C23 120.3(14) . . ?
O13 C28 C23 112.5(16) . . ?

loop_
_geom_bond_atom_site_label_1
_geom_bond_atom_site_label_2
_geom_bond_distance
_geom_bond_site_symmetry_2
_geom_bond_publ_flag
Pr1 O6 2.377(9) 1_565 ?
Pr1 O15 2.413(15) 1_565 ?
Pr1 O1 2.436(11) . ?
Pr1 O11 2.441(14) . ?
Pr1 O22 2.493(16) . ?
Pr1 O8 2.524(10) . ?
Pr1 O23 2.574(11) . ?
Pr1 O7 2.757(10) . ?
Pr1 P3 3.235(4) . ?
Pr1 Pr3 4.0486(11) . ?
Pr2 O7 2.401(15) 1_545 ?
Pr2 O5 2.424(12) . ?
Pr2 O16 2.457(16) . ?
Pr2 O18 2.461(13) . ?
Pr2 O14 2.504(9) 1_545 ?
Pr2 O17 2.551(10) . ?
Pr2 O10 2.600(10) . ?
Pr2 O12 2.642(12) . ?
Pr2 O15 2.774(10) . ?
Pr2 C14 2.93(2) . ?
Pr2 P4 3.269(4) . ?
Pr2 Pr4 4.1066(11) . ?
Pr3 O3 2.382(10) . ?
Pr3 O20 2.384(16) . ?
Pr3 O25 2.443(15) . ?
Pr3 O9 2.446(9) . ?
Pr3 O1 2.528(11) . ?
Pr3 O24 2.571(10) . ?
Pr3 O2 2.612(17) . ?
Pr3 O8 2.727(10) . ?
Pr3 P3 3.142(4) . ?
Pr3 P1 3.203(7) . ?
Pr3 Pr4 4.1228(17) . ?
Pr4 O13 2.335(15) . ?
Pr4 O2 2.383(10) . ?
Pr4 O4 2.462(10) . ?
Pr4 O27 2.514(13) . ?
Pr4 O21 2.532(14) . ?
Pr4 O5 2.557(12) . ?
Pr4 O26 2.599(12) . ?
Pr4 O10 2.606(10) . ?
Pr4 O3 2.660(16) . ?
Pr4 P4 3.114(4) . ?
Pr4 P2 3.242(6) . ?
P1 O14 1.508(12) . ?
P1 O1 1.538(14) . ?
P1 O2 1.555(10) . ?
P1 C1 1.848(18) . ?
P2 O6 1.509(11) . ?
P2 O3 1.527(10) . ?
P2 O5 1.587(15) . ?
P2 C8 1.82(2) . ?
P3 O7 1.540(13) . ?
P3 O9 1.540(11) . ?
P3 O8 1.549(13) . ?
P3 C15 1.860(17) . ?
P4 O15 1.498(12) . ?
P4 O4 1.520(12) . ?
P4 O10 1.555(13) . ?
P4 C22 1.825(18) . ?
O6 Pr1 2.377(9) 1_545 ?
O7 Pr2 2.401(15) 1_565 ?
O11 C21 1.18(2) . ?
O12 C14 1.29(2) . ?
O13 C28 1.283(17) . ?
O14 Pr2 2.504(9) 1_565 ?
O15 Pr1 2.413(15) 1_545 ?
O16 C14 1.264(18) . ?
O18 C28 1.22(2) . ?
O19 C7 1.28(2) . ?
O20 C21 1.243(18) . ?
O22 C7 1.25(2) . ?
O31 O32 0.84(4) 3 ?
O32 O31 0.84(4) 3_445 ?
N1 C5 1.41(2) . ?
N1 C1 1.45(2) . ?
N1 C3 1.461(19) . ?
N2 C8 1.50(3) . ?
N2 C12 1.54(2) . ?
N2 C10 1.59(3) . ?
N3 C19 1.438(17) . ?
N3 C17 1.48(2) . ?
N3 C15 1.51(2) . ?
N4 C26 1.478(17) . ?
N4 C25 1.489(17) . ?
N4 C22 1.50(2) . ?
C2 C4 1.52(3) 3 ?
C2 C7 1.53(3) . ?
C2 C6 1.54(2) 3 ?
C3 C4 1.53(3) . ?
C4 C2 1.52(3) 3_445 ?
C5 C6 1.51(3) . ?
C6 C2 1.54(2) 3_445 ?
C9 C13 1.50(3) . ?
C9 C11 1.52(2) 3_445 ?
C9 C14 1.57(3) . ?
C10 C11 1.45(3) . ?
C11 C9 1.52(2) 3 ?
C12 C13 1.49(3) 3 ?
C13 C12 1.49(3) 3_445 ?
C16 C18 1.525(19) . ?
C16 C20 1.54(2) 2_554 ?
C16 C21 1.55(3) . ?
C17 C18 1.47(2) 2 ?
C18 C17 1.47(2) 2_554 ?
C19 C20 1.51(3) . ?
C20 C16 1.54(2) 2 ?
C23 C27 1.52(2) 2_545 ?
C23 C24 1.534(19) . ?
C23 C28 1.56(3) . ?
C24 C25 1.55(2) 2_545 ?
C25 C24 1.55(2) 2_544 ?
C26 C27 1.60(3) . ?
C27 C23 1.52(2) 2_544 ?
